data_4119550
loop_
_publ_author_name
'Gerri E. Hutson'
'Yunus E. T\"urkmen'
'Viresh H. Rawal'

_publ_section_title
;
 Salen Promoted Enantioselective Nazarov Cyclizations of Activated and
 Unactivated Dienones
;
_journal_name_full 'Journal of the American Chemical Society'
_journal_page_first 4988
_journal_page_last 4991
_journal_paper_doi 10.1021/ja401908m
_journal_volume 135
_journal_year 2013
_chemical_absolute_configuration ad
_chemical_formula_sum 'C17 H20 Br2 O'
_chemical_formula_weight 400.15
_chemical_name_systematic
; 
 ? 
;
_space_group_crystal_system monoclinic
_space_group_IT_number 4
_symmetry_space_group_name_Hall 'P 2yb'
_symmetry_space_group_name_H-M 'P 1 21 1'
_atom_sites_solution_hydrogens geom
_atom_sites_solution_primary direct
_atom_sites_solution_secondary difmap
_audit_creation_method SHELXL-97
_cell_angle_alpha 90.00
_cell_angle_beta 110.196(16)
_cell_angle_gamma 90.00
_cell_formula_units_Z 2
_cell_length_a 10.254(11)
_cell_length_b 6.962(8)
_cell_length_c 11.580(13)
_cell_measurement_reflns_used 1024
_cell_measurement_temperature 100(2)
_cell_measurement_theta_max 25.20
_cell_measurement_theta_min 1.87
_cell_volume 775.9(15)
_computing_structure_refinement 'SHELXL-97 (Sheldrick, 2008)'
_computing_structure_solution 'SHELXS-97 (Sheldrick, 2008)'
_diffrn_ambient_temperature 100(2)
_diffrn_measured_fraction_theta_full 0.984
_diffrn_measured_fraction_theta_max 0.984
_diffrn_radiation_monochromator graphite
_diffrn_radiation_source 'fine-focus sealed tube'
_diffrn_radiation_type MoK\a
_diffrn_radiation_wavelength 0.71073
_diffrn_reflns_av_R_equivalents 0.0992
_diffrn_reflns_av_sigmaI/netI 0.1399
_diffrn_reflns_limit_h_max 12
_diffrn_reflns_limit_h_min -12
_diffrn_reflns_limit_k_max 8
_diffrn_reflns_limit_k_min -8
_diffrn_reflns_limit_l_max 13
_diffrn_reflns_limit_l_min -13
_diffrn_reflns_number 6969
_diffrn_reflns_theta_full 25.20
_diffrn_reflns_theta_max 25.20
_diffrn_reflns_theta_min 1.87
_exptl_absorpt_coefficient_mu 5.218
_exptl_absorpt_correction_T_max 0.4218
_exptl_absorpt_correction_T_min 0.1885
_exptl_absorpt_correction_type multi-scan
_exptl_absorpt_process_details
;
absorption corrections were made based on correspondance of
equivalent intensities usingprogram SADABS (G. Sheldrick, Bruker 
Analytical x-ray Systems, Madison, WI)
;
_exptl_crystal_density_diffrn 1.713
_exptl_crystal_F_000 400
_exptl_crystal_size_max 0.48
_exptl_crystal_size_mid 0.36
_exptl_crystal_size_min 0.20
_refine_diff_density_max 0.749
_refine_diff_density_min -0.805
_refine_diff_density_rms 0.159
_refine_ls_abs_structure_details 'Flack H D (1983), Acta Cryst. A39, 876-881'
_refine_ls_abs_structure_Flack 0.06(4)
_refine_ls_extinction_method none
_refine_ls_goodness_of_fit_ref 0.967
_refine_ls_hydrogen_treatment constr
_refine_ls_matrix_type full
_refine_ls_number_parameters 183
_refine_ls_number_reflns 2725
_refine_ls_number_restraints 1
_refine_ls_restrained_S_all 0.967
_refine_ls_R_factor_all 0.1242
_refine_ls_R_factor_gt 0.0891
_refine_ls_shift/su_max 0.022
_refine_ls_shift/su_mean 0.004
_refine_ls_structure_factor_coef Fsqd
_refine_ls_weighting_details 'calc w=1/[\s^2^(Fo^2^)+(0.1369P)^2^+0.0000P] where P=(Fo^2^+2Fc^2^)/3'
_refine_ls_weighting_scheme calc
_refine_ls_wR_factor_gt 0.2063
_refine_ls_wR_factor_ref 0.2237
_reflns_number_gt 1729
_reflns_number_total 2725
_reflns_threshold_expression >2sigma(I)
_cod_data_source_file ja401908m_si_002.cif
_cod_data_source_block turk14s
_cod_database_code 4119550

loop_
_symmetry_equiv_pos_as_xyz
'x, y, z'
'-x, y+1/2, -z'

loop_
_atom_site_label
_atom_site_type_symbol
_atom_site_fract_x
_atom_site_fract_y
_atom_site_fract_z
_atom_site_U_iso_or_equiv
_atom_site_adp_type
_atom_site_occupancy
_atom_site_symmetry_multiplicity
_atom_site_calc_flag
_atom_site_refinement_flags
Br1 Br -0.03715(16) 0.6213(3) 0.28784(16) 0.0386(5) Uani 1 1 d .
Br2 Br 0.32828(17) 0.3790(3) 0.60582(15) 0.0411(5) Uani 1 1 d .
C1 C 0.1439(17) 0.500(3) 0.3785(16) 0.033(4) Uani 1 1 d .
C2 C 0.1791(17) 0.543(3) 0.5102(16) 0.033(4) Uani 1 1 d .
H2 H 0.0958 0.5164 0.5338 0.040 Uiso 1 1 calc R
C3 C 0.220(2) 0.756(3) 0.5369(18) 0.043(5) Uani 1 1 d .
H3A H 0.1351 0.8353 0.5054 0.051 Uiso 1 1 calc R
H3B H 0.2593 0.7743 0.6272 0.051 Uiso 1 1 calc R
C4 C 0.3231(17) 0.827(2) 0.4818(16) 0.039(4) Uani 1 1 d .
H4A H 0.4154 0.7715 0.5275 0.047 Uiso 1 1 calc R
H4B H 0.3308 0.9686 0.4909 0.047 Uiso 1 1 calc R
C5 C 0.2827(18) 0.776(2) 0.3465(18) 0.043(5) Uani 1 1 d .
H5A H 0.1988 0.8489 0.2984 0.052 Uiso 1 1 calc R
H5B H 0.3589 0.8121 0.3167 0.052 Uiso 1 1 calc R
C6 C 0.2544(17) 0.566(2) 0.3267(15) 0.029(4) Uani 1 1 d .
H6 H 0.3421 0.4989 0.3767 0.035 Uiso 1 1 calc R
C7 C 0.1148(19) 0.294(3) 0.3300(18) 0.039(5) Uani 1 1 d .
C8 C 0.1709(19) 0.274(2) 0.2246(16) 0.035(4) Uani 1 1 d .
H8 H 0.2580 0.1960 0.2553 0.041 Uiso 1 1 calc R
C9 C 0.0705(17) 0.169(2) 0.1169(15) 0.036(4) Uani 1 1 d .
H9A H 0.0453 0.0459 0.1449 0.054 Uiso 1 1 calc R
H9B H 0.1140 0.1451 0.0550 0.054 Uiso 1 1 calc R
H9C H -0.0133 0.2467 0.0806 0.054 Uiso 1 1 calc R
C10 C 0.2116(16) 0.478(2) 0.1996(14) 0.026(4) Uani 1 1 d .
H10 H 0.1267 0.5456 0.1450 0.031 Uiso 1 1 calc R
C11 C 0.3169(15) 0.474(3) 0.1375(16) 0.032(4) Uani 1 1 d .
C12 C 0.2784(18) 0.467(2) 0.0136(17) 0.037(4) Uani 1 1 d .
H12 H 0.1824 0.4613 -0.0344 0.045 Uiso 1 1 calc R
C13 C 0.3747(17) 0.467(3) -0.0451(16) 0.036(4) Uani 1 1 d .
H13 H 0.3435 0.4646 -0.1325 0.043 Uiso 1 1 calc R
C14 C 0.5125(18) 0.471(2) 0.0189(16) 0.035(4) Uani 1 1 d .
C15 C 0.5541(17) 0.476(3) 0.1444(17) 0.038(4) Uani 1 1 d .
H15 H 0.6507 0.4765 0.1910 0.045 Uiso 1 1 calc R
C16 C 0.4598(16) 0.480(2) 0.2052(16) 0.030(4) Uani 1 1 d .
H16 H 0.4914 0.4875 0.2925 0.037 Uiso 1 1 calc R
C17 C 0.6172(19) 0.476(2) -0.0451(16) 0.040(5) Uani 1 1 d .
H17A H 0.7109 0.4637 0.0159 0.060 Uiso 1 1 calc R
H17B H 0.6094 0.5974 -0.0895 0.060 Uiso 1 1 calc R
H17C H 0.5997 0.3686 -0.1035 0.060 Uiso 1 1 calc R
O1 O 0.0620(12) 0.1752(15) 0.3710(11) 0.039(3) Uani 1 1 d .

loop_
_atom_site_aniso_label
_atom_site_aniso_U_11
_atom_site_aniso_U_22
_atom_site_aniso_U_33
_atom_site_aniso_U_23
_atom_site_aniso_U_13
_atom_site_aniso_U_12
Br1 0.0289(9) 0.0425(10) 0.0545(12) 0.0002(10) 0.0273(8) 0.0039(9)
Br2 0.0396(10) 0.0501(11) 0.0440(11) 0.0032(9) 0.0276(8) 0.0058(9)
C1 0.028(10) 0.040(11) 0.045(12) -0.004(8) 0.029(9) -0.006(8)
C2 0.019(8) 0.055(11) 0.036(10) -0.003(8) 0.024(8) -0.003(7)
C3 0.039(12) 0.047(12) 0.051(13) -0.002(9) 0.027(10) 0.003(9)
C4 0.043(11) 0.032(10) 0.053(11) 0.003(8) 0.033(9) 0.007(8)
C5 0.035(11) 0.035(10) 0.083(15) -0.023(10) 0.050(11) -0.014(8)
C6 0.027(9) 0.030(10) 0.033(9) -0.008(7) 0.015(7) -0.012(7)
C7 0.039(11) 0.037(10) 0.056(12) -0.002(9) 0.036(10) -0.004(8)
C8 0.051(11) 0.023(9) 0.046(11) -0.007(8) 0.037(10) -0.002(8)
C9 0.038(10) 0.030(11) 0.047(11) -0.013(8) 0.024(9) -0.012(7)
C10 0.026(9) 0.030(9) 0.027(9) 0.005(7) 0.016(7) 0.008(7)
C11 0.017(8) 0.043(10) 0.043(11) 0.009(8) 0.021(8) 0.008(7)
C12 0.028(10) 0.040(10) 0.048(12) -0.006(8) 0.018(9) 0.013(8)
C13 0.032(10) 0.051(11) 0.028(10) 0.010(8) 0.016(8) 0.000(8)
C14 0.035(10) 0.044(10) 0.029(10) 0.015(8) 0.017(8) 0.003(8)
C15 0.026(9) 0.048(11) 0.049(12) -0.012(9) 0.025(9) -0.005(8)
C16 0.026(9) 0.033(9) 0.036(10) 0.005(7) 0.015(8) 0.003(7)
C17 0.061(13) 0.025(9) 0.045(11) -0.002(8) 0.034(10) -0.012(9)
O1 0.040(7) 0.034(8) 0.057(8) -0.001(6) 0.035(7) -0.001(5)

loop_
_atom_type_symbol
_atom_type_description
_atom_type_scat_dispersion_real
_atom_type_scat_dispersion_imag
_atom_type_scat_source
C C 0.0033 0.0016 'International Tables Vol C Tables 4.2.6.8 and 6.1.1.4'
H H 0.0000 0.0000 'International Tables Vol C Tables 4.2.6.8 and 6.1.1.4'
O O 0.0106 0.0060 'International Tables Vol C Tables 4.2.6.8 and 6.1.1.4'
Br Br -0.2901 2.4595 'International Tables Vol C Tables 4.2.6.8 and 6.1.1.4'

loop_
_geom_angle_atom_site_label_1
_geom_angle_atom_site_label_2
_geom_angle_atom_site_label_3
_geom_angle
C2 C1 C6 113.5(14)
C2 C1 C7 120.9(16)
C6 C1 C7 102.2(13)
C2 C1 Br1 108.4(11)
C6 C1 Br1 110.8(12)
C7 C1 Br1 100.1(12)
C1 C2 C3 110.6(15)
C1 C2 Br2 109.9(11)
C3 C2 Br2 110.3(13)
C4 C3 C2 114.7(15)
C3 C4 C5 112.4(14)
C6 C5 C4 111.0(16)
C5 C6 C10 121.4(14)
C5 C6 C1 111.3(14)
C10 C6 C1 104.9(12)
O1 C7 C8 127.9(16)
O1 C7 C1 124.8(16)
C8 C7 C1 107.3(13)
C9 C8 C7 111.6(14)
C9 C8 C10 116.5(15)
C7 C8 C10 105.6(12)
C11 C10 C6 117.5(14)
C11 C10 C8 111.3(13)
C6 C10 C8 101.4(12)
C12 C11 C16 117.4(15)
C12 C11 C10 121.2(15)
C16 C11 C10 121.4(15)
C11 C12 C13 121.8(17)
C14 C13 C12 121.4(17)
C13 C14 C15 117.9(16)
C13 C14 C17 121.4(16)
C15 C14 C17 120.7(16)
C14 C15 C16 121.8(17)
C15 C16 C11 119.7(17)

loop_
_geom_bond_atom_site_label_1
_geom_bond_atom_site_label_2
_geom_bond_distance
Br1 C1 1.977(18)
Br2 C2 1.922(18)
C1 C2 1.47(2)
C1 C6 1.52(2)
C1 C7 1.54(2)
C2 C3 1.54(2)
C3 C4 1.49(2)
C4 C5 1.52(2)
C5 C6 1.49(2)
C6 C10 1.51(2)
C7 O1 1.174(19)
C7 C8 1.53(2)
C8 C9 1.51(2)
C8 C10 1.53(2)
C10 C11 1.49(2)
C11 C12 1.35(2)
C11 C16 1.40(2)
C12 C13 1.38(2)
C13 C14 1.35(2)
C14 C15 1.37(2)
C14 C17 1.50(2)
C15 C16 1.38(2)

loop_
_geom_torsion_atom_site_label_1
_geom_torsion_atom_site_label_2
_geom_torsion_atom_site_label_3
_geom_torsion_atom_site_label_4
_geom_torsion
C6 C1 C2 C3 51.4(19)
C7 C1 C2 C3 173.4(15)
Br1 C1 C2 C3 -72.1(15)
C6 C1 C2 Br2 -70.7(16)
C7 C1 C2 Br2 51.3(18)
Br1 C1 C2 Br2 165.8(8)
C1 C2 C3 C4 -48(2)
Br2 C2 C3 C4 73.6(18)
C2 C3 C4 C5 49(2)
C3 C4 C5 C6 -52(2)
C4 C5 C6 C10 179.8(13)
C4 C5 C6 C1 55.6(19)
C2 C1 C6 C5 -57(2)
C7 C1 C6 C5 171.1(16)
Br1 C1 C6 C5 65.1(18)
C2 C1 C6 C10 169.9(13)
C7 C1 C6 C10 38.1(17)
Br1 C1 C6 C10 -67.9(14)
C2 C1 C7 O1 33(3)
C6 C1 C7 O1 160.6(19)
Br1 C1 C7 O1 -85(2)
C2 C1 C7 C8 -144.8(15)
C6 C1 C7 C8 -17.6(19)
Br1 C1 C7 C8 96.5(14)
O1 C7 C8 C9 46(3)
C1 C7 C8 C9 -136.2(16)
O1 C7 C8 C10 173(2)
C1 C7 C8 C10 -9(2)
C5 C6 C10 C11 68(2)
C1 C6 C10 C11 -164.9(14)
C5 C6 C10 C8 -170.5(15)
C1 C6 C10 C8 -43.5(16)
C9 C8 C10 C11 -78.3(19)
C7 C8 C10 C11 157.1(15)
C9 C8 C10 C6 155.9(14)
C7 C8 C10 C6 31.4(17)
C6 C10 C11 C12 -155.3(16)
C8 C10 C11 C12 89(2)
C6 C10 C11 C16 24(2)
C8 C10 C11 C16 -92.5(19)
C16 C11 C12 C13 0(3)
C10 C11 C12 C13 178.5(16)
C11 C12 C13 C14 1(3)
C12 C13 C14 C15 0(3)
C12 C13 C14 C17 -178.8(16)
C13 C14 C15 C16 -1(3)
C17 C14 C15 C16 177.3(16)
C14 C15 C16 C11 2(3)
C12 C11 C16 C15 -1(2)
C10 C11 C16 C15 179.9(15)
